data_4347845
loop_
_publ_author_name
'Ju, Huiyeong'
'Chang, Duk Jin'
'Kim, Seulgi'
'Ryu, Hyunsoo'
'Lee, Eunji'
'Park, In-Hyeok'
'Jung, Jong Hwa'
'Ikeda, Mari'
'Habata, Yoichi'
'Lee, Shim Sung'

_publ_section_title
;
 Cation-Selective and Anion-Controlled Fluorogenic Behaviors of a
 Benzothiazole-Attached Macrocycle That Correlate with Structural
 Coordination Modes.
;
_journal_issue 15
_journal_name_full 'Inorganic chemistry'
_journal_page_first 7448
_journal_page_last 7456
_journal_paper_doi 10.1021/acs.inorgchem.6b00690
_journal_volume 55
_journal_year 2016
_chemical_formula_moiety 'C23 H28 Hg I2 N2 O2 S3'
_chemical_formula_sum 'C23 H28 Hg I2 N2 O2 S3'
_chemical_formula_weight 915.04
_space_group_IT_number 14
_space_group_name_Hall '-P 2yn'
_space_group_name_H-M_alt 'P 1 21/n 1'
_symmetry_cell_setting monoclinic
_symmetry_space_group_name_Hall '-P 2yn'
_symmetry_space_group_name_H-M 'P 1 21/n 1'
_atom_sites_solution_hydrogens geom
_atom_sites_solution_primary direct
_atom_sites_solution_secondary difmap
_audit_creation_method SHELXL-97
_cell_angle_alpha 90.00
_cell_angle_beta 95.5810(10)
_cell_angle_gamma 90.00
_cell_formula_units_Z 4
_cell_length_a 17.0990(12)
_cell_length_b 8.9972(6)
_cell_length_c 17.7378(13)
_cell_measurement_reflns_used 8664
_cell_measurement_temperature 173(2)
_cell_measurement_theta_max 28.16
_cell_measurement_theta_min 2.31
_cell_volume 2715.9(3)
_computing_cell_refinement 'Bruker SAINT'
_computing_data_collection 'Bruker APEX2'
_computing_data_reduction 'Bruker SAINT'
_computing_molecular_graphics 'Bruker SHELXTL'
_computing_publication_material 'Bruker SHELXTL'
_computing_structure_refinement 'SHELXL-97 (Sheldrick, 2008)'
_computing_structure_solution 'SHELXS-97 (Sheldrick, 2008)'
_diffrn_ambient_temperature 173(2)
_diffrn_measured_fraction_theta_full 1.000
_diffrn_measured_fraction_theta_max 1.000
_diffrn_measurement_device_type 'Bruker APEX-II CCD'
_diffrn_measurement_method '\f and \w scans'
_diffrn_radiation_monochromator graphite
_diffrn_radiation_source 'fine-focus sealed tube'
_diffrn_radiation_type MoK\a
_diffrn_radiation_wavelength 0.71073
_diffrn_reflns_av_R_equivalents 0.0324
_diffrn_reflns_av_sigmaI/netI 0.0291
_diffrn_reflns_limit_h_max 21
_diffrn_reflns_limit_h_min -21
_diffrn_reflns_limit_k_max 11
_diffrn_reflns_limit_k_min -9
_diffrn_reflns_limit_l_max 21
_diffrn_reflns_limit_l_min -21
_diffrn_reflns_number 22861
_diffrn_reflns_theta_full 26.00
_diffrn_reflns_theta_max 26.00
_diffrn_reflns_theta_min 1.74
_exptl_absorpt_coefficient_mu 8.195
_exptl_absorpt_correction_T_max 0.6659
_exptl_absorpt_correction_T_min 0.4473
_exptl_absorpt_correction_type multi-scan
_exptl_absorpt_process_details SADABS
_exptl_crystal_colour yellow
_exptl_crystal_density_diffrn 2.238
_exptl_crystal_density_method 'not measured'
_exptl_crystal_description block
_exptl_crystal_F_000 1720
_exptl_crystal_size_max 0.12
_exptl_crystal_size_mid 0.09
_exptl_crystal_size_min 0.05
_refine_diff_density_max 1.934
_refine_diff_density_min -1.177
_refine_diff_density_rms 0.131
_refine_ls_extinction_method none
_refine_ls_goodness_of_fit_ref 1.024
_refine_ls_hydrogen_treatment constr
_refine_ls_matrix_type full
_refine_ls_number_parameters 298
_refine_ls_number_reflns 5327
_refine_ls_number_restraints 0
_refine_ls_restrained_S_all 1.024
_refine_ls_R_factor_all 0.0302
_refine_ls_R_factor_gt 0.0253
_refine_ls_shift/su_max 0.002
_refine_ls_shift/su_mean 0.000
_refine_ls_structure_factor_coef Fsqd
_refine_ls_weighting_details 'calc w=1/[\s^2^(Fo^2^)+(0.0278P)^2^+5.0249P] where P=(Fo^2^+2Fc^2^)/3'
_refine_ls_weighting_scheme calc
_refine_ls_wR_factor_gt 0.0567
_refine_ls_wR_factor_ref 0.0587
_reflns_number_gt 4780
_reflns_number_total 5327
_reflns_threshold_expression >2sigma(I)
_cod_data_source_file ic6b00690_si_002.cif
_cod_data_source_block 2
_cod_depositor_comments
;
The following automatic conversions were performed:

data item '_symmetry_cell_setting' value 'Monoclinic' was changed to
'monoclinic' in accordance with the
/home/saulius/struct/COD-crude-data/automatic-downloads/DataCite-retrospective/ACS/depositions/lib/dictionaries/cif_core.dic
dictionary named 'cif_core.dic' version 2.4.2 last updated on
2011-04-26.

Automatic conversion script
Id: cif_fix_values 6909 2019-04-08 15:41:33Z antanas 
;
_cod_original_sg_symbol_H-M P2(1)/n
_cod_database_code 4347845

loop_
_symmetry_equiv_pos_as_xyz
'x, y, z'
'-x+1/2, y+1/2, -z+1/2'
'-x, -y, -z'
'x-1/2, -y-1/2, z-1/2'

loop_
_atom_site_label
_atom_site_type_symbol
_atom_site_fract_x
_atom_site_fract_y
_atom_site_fract_z
_atom_site_U_iso_or_equiv
_atom_site_adp_type
_atom_site_occupancy
_atom_site_symmetry_multiplicity
_atom_site_calc_flag
_atom_site_refinement_flags
Hg1 Hg 0.854570(10) 0.392692(19) 0.012903(10) 0.02202(6) Uani 1 1 d .
I1 I 0.795038(17) 0.55361(3) -0.103690(17) 0.02481(8) Uani 1 1 d .
I2 I 0.962208(17) 0.18809(3) 0.055857(17) 0.02392(8) Uani 1 1 d .
S1 S 0.88431(6) 0.59032(11) 0.13273(6) 0.0151(2) Uani 1 1 d .
S2 S 0.78355(7) 0.78785(13) 0.43250(6) 0.0231(2) Uani 1 1 d .
S3 S 0.38633(6) 0.75008(13) 0.21573(7) 0.0236(3) Uani 1 1 d .
O1 O 1.00395(17) 0.7979(3) 0.24313(17) 0.0215(7) Uani 1 1 d .
O2 O 0.96010(18) 0.8625(4) 0.40169(18) 0.0248(7) Uani 1 1 d .
N1 N 0.77618(19) 0.8171(4) 0.2051(2) 0.0179(8) Uani 1 1 d .
N2 N 0.4066(2) 0.9345(4) 0.1061(2) 0.0201(8) Uani 1 1 d .
C1 C 0.8297(2) 0.8782(5) 0.1537(3) 0.0180(9) Uani 1 1 d .
H1A H 0.8791 0.9090 0.1833 0.022 Uiso 1 1 calc R
H1B H 0.8056 0.9678 0.1287 0.022 Uiso 1 1 calc R
C2 C 0.8485(2) 0.7672(5) 0.0935(2) 0.0169(9) Uani 1 1 d .
H2A H 0.8888 0.8106 0.0635 0.020 Uiso 1 1 calc R
H2B H 0.8006 0.7495 0.0587 0.020 Uiso 1 1 calc R
C3 C 0.9907(2) 0.6090(5) 0.1469(3) 0.0210(10) Uani 1 1 d .
H3A H 1.0148 0.5143 0.1326 0.025 Uiso 1 1 calc R
H3B H 1.0072 0.6872 0.1124 0.025 Uiso 1 1 calc R
C4 C 1.0221(2) 0.6478(5) 0.2273(3) 0.0215(10) Uani 1 1 d .
H4A H 0.9983 0.5813 0.2632 0.026 Uiso 1 1 calc R
H4B H 1.0797 0.6333 0.2338 0.026 Uiso 1 1 calc R
C5 C 1.0509(3) 0.8577(6) 0.3075(3) 0.0276(11) Uani 1 1 d .
H5A H 1.0446 0.9671 0.3070 0.033 Uiso 1 1 calc R
H5B H 1.1067 0.8362 0.3017 0.033 Uiso 1 1 calc R
C6 C 1.0329(3) 0.8017(5) 0.3831(3) 0.0257(10) Uani 1 1 d .
H6A H 1.0295 0.6918 0.3820 0.031 Uiso 1 1 calc R
H6B H 1.0755 0.8305 0.4221 0.031 Uiso 1 1 calc R
C7 C 0.9433(3) 0.8210(6) 0.4754(3) 0.0266(11) Uani 1 1 d .
H7A H 0.9835 0.8630 0.5135 0.032 Uiso 1 1 calc R
H7B H 0.9446 0.7114 0.4803 0.032 Uiso 1 1 calc R
C8 C 0.8630(2) 0.8783(5) 0.4895(3) 0.0240(10) Uani 1 1 d .
H8A H 0.8608 0.9863 0.4788 0.029 Uiso 1 1 calc R
H8B H 0.8555 0.8642 0.5436 0.029 Uiso 1 1 calc R
C9 C 0.7868(3) 0.8774(5) 0.3405(2) 0.0219(10) Uani 1 1 d .
H9A H 0.7345 0.9199 0.3240 0.026 Uiso 1 1 calc R
H9B H 0.8251 0.9602 0.3456 0.026 Uiso 1 1 calc R
C10 C 0.8100(2) 0.7691(5) 0.2805(2) 0.0206(10) Uani 1 1 d .
H10A H 0.8680 0.7648 0.2817 0.025 Uiso 1 1 calc R
H10B H 0.7907 0.6683 0.2913 0.025 Uiso 1 1 calc R
C11 C 0.6963(2) 0.8123(4) 0.1880(2) 0.0161(9) Uani 1 1 d .
C12 C 0.6582(2) 0.8800(5) 0.1220(2) 0.0176(9) Uani 1 1 d .
H12A H 0.6888 0.9225 0.0857 0.021 Uiso 1 1 calc R
C13 C 0.5772(3) 0.8849(5) 0.1098(2) 0.0187(9) Uani 1 1 d .
H13A H 0.5533 0.9323 0.0656 0.022 Uiso 1 1 calc R
C14 C 0.5297(2) 0.8221(5) 0.1610(2) 0.0180(9) Uani 1 1 d .
C15 C 0.5672(3) 0.7475(5) 0.2242(3) 0.0217(10) Uani 1 1 d .
H15A H 0.5362 0.6999 0.2587 0.026 Uiso 1 1 calc R
C16 C 0.6475(2) 0.7423(5) 0.2368(2) 0.0186(9) Uani 1 1 d .
H16A H 0.6709 0.6899 0.2797 0.022 Uiso 1 1 calc R
C17 C 0.4441(2) 0.8432(5) 0.1539(2) 0.0166(9) Uani 1 1 d .
C18 C 0.3045(2) 0.8437(5) 0.1745(2) 0.0197(9) Uani 1 1 d .
C19 C 0.3272(2) 0.9370(5) 0.1169(2) 0.0188(9) Uani 1 1 d .
C20 C 0.2702(3) 1.0284(5) 0.0781(3) 0.0253(10) Uani 1 1 d .
H20A H 0.2843 1.0955 0.0404 0.030 Uiso 1 1 calc R
C21 C 0.1938(3) 1.0197(6) 0.0956(3) 0.0290(11) Uani 1 1 d .
H21A H 0.1550 1.0810 0.0692 0.035 Uiso 1 1 calc R
C22 C 0.1717(3) 0.9225(5) 0.1513(3) 0.0247(10) Uani 1 1 d .
H22A H 0.1183 0.9177 0.1617 0.030 Uiso 1 1 calc R
C23 C 0.2268(3) 0.8336(5) 0.1912(3) 0.0243(10) Uani 1 1 d .
H23A H 0.2122 0.7672 0.2290 0.029 Uiso 1 1 calc R

loop_
_atom_site_aniso_label
_atom_site_aniso_U_11
_atom_site_aniso_U_22
_atom_site_aniso_U_33
_atom_site_aniso_U_23
_atom_site_aniso_U_13
_atom_site_aniso_U_12
Hg1 0.02391(10) 0.02108(10) 0.02098(10) 0.00025(7) 0.00176(7) 0.00304(7)
I1 0.02498(16) 0.02710(17) 0.02222(17) 0.00386(13) 0.00157(12) 0.00120(12)
I2 0.02564(16) 0.02189(16) 0.02451(17) -0.00068(12) 0.00390(12) 0.00656(12)
S1 0.0129(5) 0.0152(5) 0.0172(5) -0.0016(4) 0.0020(4) 0.0004(4)
S2 0.0253(6) 0.0251(6) 0.0190(6) -0.0007(5) 0.0032(5) 0.0011(5)
S3 0.0176(6) 0.0228(6) 0.0314(7) 0.0076(5) 0.0071(5) 0.0023(5)
O1 0.0217(16) 0.0187(16) 0.0241(17) -0.0003(13) 0.0018(13) -0.0032(12)
O2 0.0235(17) 0.0279(18) 0.0229(18) 0.0010(14) 0.0013(13) 0.0085(14)
N1 0.0137(18) 0.024(2) 0.0153(19) 0.0006(15) 0.0004(14) 0.0035(15)
N2 0.0147(18) 0.024(2) 0.021(2) -0.0014(16) 0.0007(15) -0.0002(15)
C1 0.014(2) 0.016(2) 0.025(2) -0.0003(18) 0.0034(18) 0.0017(16)
C2 0.017(2) 0.017(2) 0.017(2) 0.0021(18) 0.0036(17) 0.0037(17)
C3 0.016(2) 0.020(2) 0.027(3) -0.0013(19) 0.0039(18) 0.0005(17)
C4 0.013(2) 0.023(2) 0.027(3) 0.003(2) -0.0037(18) 0.0017(18)
C5 0.019(2) 0.030(3) 0.034(3) -0.009(2) 0.003(2) -0.009(2)
C6 0.020(2) 0.031(3) 0.025(3) -0.006(2) 0.0011(19) 0.001(2)
C7 0.026(3) 0.032(3) 0.022(3) 0.001(2) -0.001(2) 0.003(2)
C8 0.020(2) 0.030(3) 0.021(2) -0.001(2) 0.0010(19) -0.0021(19)
C9 0.022(2) 0.025(3) 0.018(2) 0.0013(19) -0.0018(18) 0.0083(19)
C10 0.017(2) 0.028(2) 0.016(2) -0.0005(19) 0.0009(17) 0.0074(18)
C11 0.018(2) 0.014(2) 0.016(2) -0.0044(17) 0.0012(17) 0.0045(17)
C12 0.017(2) 0.018(2) 0.018(2) 0.0006(18) 0.0063(17) -0.0002(17)
C13 0.024(2) 0.019(2) 0.012(2) 0.0001(17) 0.0013(18) 0.0021(18)
C14 0.016(2) 0.016(2) 0.022(2) -0.0047(18) 0.0015(18) 0.0011(17)
C15 0.025(2) 0.017(2) 0.023(2) 0.0035(19) 0.0041(19) -0.0026(18)
C16 0.017(2) 0.017(2) 0.021(2) 0.0041(18) -0.0029(18) 0.0021(17)
C17 0.022(2) 0.014(2) 0.014(2) -0.0033(17) 0.0034(17) -0.0040(17)
C18 0.019(2) 0.019(2) 0.021(2) -0.0003(19) 0.0021(18) 0.0011(18)
C19 0.019(2) 0.019(2) 0.018(2) -0.0032(18) 0.0018(18) -0.0016(17)
C20 0.021(2) 0.030(3) 0.024(3) 0.005(2) 0.0013(19) 0.003(2)
C21 0.018(2) 0.038(3) 0.029(3) -0.003(2) -0.003(2) 0.006(2)
C22 0.016(2) 0.030(3) 0.028(3) -0.005(2) 0.0047(19) -0.0024(19)
C23 0.023(2) 0.024(2) 0.027(3) -0.002(2) 0.006(2) -0.0028(19)

loop_
_atom_type_symbol
_atom_type_description
_atom_type_scat_dispersion_real
_atom_type_scat_dispersion_imag
_atom_type_scat_source
C C 0.0033 0.0016 'International Tables Vol C Tables 4.2.6.8 and 6.1.1.4'
H H 0.0000 0.0000 'International Tables Vol C Tables 4.2.6.8 and 6.1.1.4'
N N 0.0061 0.0033 'International Tables Vol C Tables 4.2.6.8 and 6.1.1.4'
O O 0.0106 0.0060 'International Tables Vol C Tables 4.2.6.8 and 6.1.1.4'
S S 0.1246 0.1234 'International Tables Vol C Tables 4.2.6.8 and 6.1.1.4'
I I -0.4742 1.8119 'International Tables Vol C Tables 4.2.6.8 and 6.1.1.4'
Hg Hg -2.3894 9.2266 'International Tables Vol C Tables 4.2.6.8 and 6.1.1.4'

loop_
_geom_angle_atom_site_label_1
_geom_angle_atom_site_label_2
_geom_angle_atom_site_label_3
_geom_angle
_geom_angle_site_symmetry_3
I1 Hg1 I2 143.613(11) .
I1 Hg1 S1 105.99(2) .
I2 Hg1 S1 98.83(2) .
I1 Hg1 S2 100.44(3) 2_645
I2 Hg1 S2 104.53(3) 2_645
S1 Hg1 S2 92.79(3) 2_645
C2 S1 C3 105.4(2) .
C2 S1 Hg1 103.73(14) .
C3 S1 Hg1 105.69(15) .
C8 S2 C9 102.4(2) .
C8 S2 Hg1 105.58(15) 2_655
C9 S2 Hg1 105.09(14) 2_655
C18 S3 C17 89.1(2) .
C4 O1 C5 113.5(3) .
C7 O2 C6 111.9(3) .
C11 N1 C1 123.0(4) .
C11 N1 C10 119.2(3) .
C1 N1 C10 117.6(3) .
C17 N2 C19 110.3(4) .
N1 C1 C2 112.3(3) .
C1 C2 S1 113.1(3) .
C4 C3 S1 114.1(3) .
O1 C4 C3 110.0(4) .
O1 C5 C6 116.1(4) .
O2 C6 C5 109.8(4) .
O2 C7 C8 109.4(4) .
C7 C8 S2 113.6(3) .
C10 C9 S2 112.0(3) .
N1 C10 C9 110.0(3) .
N1 C11 C16 121.0(4) .
N1 C11 C12 122.5(4) .
C16 C11 C12 116.6(4) .
C13 C12 C11 121.0(4) .
C12 C13 C14 121.5(4) .
C13 C14 C15 117.6(4) .
C13 C14 C17 122.0(4) .
C15 C14 C17 120.2(4) .
C16 C15 C14 121.2(4) .
C15 C16 C11 121.8(4) .
N2 C17 C14 124.2(4) .
N2 C17 S3 115.7(3) .
C14 C17 S3 120.0(3) .
C23 C18 C19 122.0(4) .
C23 C18 S3 128.8(4) .
C19 C18 S3 109.2(3) .
N2 C19 C20 125.6(4) .
N2 C19 C18 115.6(4) .
C20 C19 C18 118.7(4) .
C21 C20 C19 119.1(4) .
C20 C21 C22 121.5(4) .
C23 C22 C21 120.5(4) .
C22 C23 C18 118.2(4) .

loop_
_geom_bond_atom_site_label_1
_geom_bond_atom_site_label_2
_geom_bond_distance
_geom_bond_site_symmetry_2
Hg1 I1 2.6457(4) .
Hg1 I2 2.6616(4) .
Hg1 S1 2.7799(10) .
Hg1 S2 2.8018(11) 2_645
S1 C2 1.819(4) .
S1 C3 1.820(4) .
S2 C8 1.807(5) .
S2 C9 1.825(5) .
S2 Hg1 2.8017(11) 2_655
S3 C18 1.732(4) .
S3 C17 1.759(4) .
O1 C4 1.420(5) .
O1 C5 1.435(5) .
O2 C7 1.416(5) .
O2 C6 1.427(5) .
N1 C11 1.372(5) .
N1 C1 1.460(5) .
N1 C10 1.469(5) .
N2 C17 1.304(6) .
N2 C19 1.389(5) .
C1 C2 1.520(6) .
C3 C4 1.515(6) .
C5 C6 1.492(7) .
C7 C8 1.509(6) .
C9 C10 1.524(6) .
C11 C16 1.409(6) .
C11 C12 1.420(6) .
C12 C13 1.381(6) .
C13 C14 1.396(6) .
C14 C15 1.406(6) .
C14 C17 1.468(6) .
C15 C16 1.371(6) .
C18 C23 1.392(6) .
C18 C19 1.405(6) .
C19 C20 1.403(6) .
C20 C21 1.375(6) .
C21 C22 1.399(7) .
C22 C23 1.378(7) .
